data_2212678
loop_
_publ_author_name
'Xue-Jun Han'
'Wu-Lan Zeng'
'Sai Bi'
'Jun Wan'

_publ_section_title
;
 2-(1<i>H</i>-Benzotriazol-1-yl)-1-(4-chlorobenzoyl)ethyl isonicotinate
;
_journal_coeditor_code SG2122
_journal_issue 3
_journal_name_full 'Acta Crystallographica Section E'
_journal_page_first o1194
_journal_page_last o1195
_journal_paper_doi 10.1107/S1600536807005132
_journal_volume 63
_journal_year 2007
_chemical_formula_iupac 'C21 H15 Cl N4 O3'
_chemical_formula_moiety 'C21 H15 Cl N4 O3'
_chemical_formula_sum 'C21 H15 Cl N4 O3'
_chemical_formula_weight 406.82
_chemical_name_systematic
;
2-(1H-Benzotriazol-1-yl)-1-(4-chlorobenzoyl)ethyl isonicotinate
;
_space_group_IT_number 2
_symmetry_cell_setting triclinic
_symmetry_space_group_name_Hall '-P 1'
_symmetry_space_group_name_H-M 'P -1'
_atom_sites_solution_hydrogens geom
_atom_sites_solution_primary direct
_atom_sites_solution_secondary difmap
_audit_creation_method SHELXL-97
_cell_angle_alpha 114.158(6)
_cell_angle_beta 96.821(6)
_cell_angle_gamma 99.745(6)
_cell_formula_units_Z 2
_cell_length_a 9.902(4)
_cell_length_b 9.927(4)
_cell_length_c 10.893(5)
_cell_measurement_reflns_used 1697
_cell_measurement_temperature 293(2)
_cell_measurement_theta_max 22.89
_cell_measurement_theta_min 2.45
_cell_volume 941.6(7)
_computing_cell_refinement 'SAINT (Siemens, 1996)'
_computing_data_collection 'SMART (Siemens, 1996)'
_computing_data_reduction SAINT
_computing_molecular_graphics SHELXTL
_computing_publication_material 'SHELXTL, PARST (Nardelli, 1995) and PLATON (Spek, 2003)'
_computing_structure_refinement SHELXTL
_computing_structure_solution 'SHELXTL (Sheldrick, 1997)'
_diffrn_ambient_temperature 293(2)
_diffrn_detector_area_resol_mean 8.33
_diffrn_measured_fraction_theta_full 0.973
_diffrn_measured_fraction_theta_max 0.973
_diffrn_measurement_device_type
;
Siemens SMART 1000 CCD area-detector
;
_diffrn_measurement_method \w
_diffrn_radiation_monochromator graphite
_diffrn_radiation_source 'fine-focus sealed tube'
_diffrn_radiation_type MoK\a
_diffrn_radiation_wavelength 0.71073
_diffrn_reflns_av_R_equivalents 0.0165
_diffrn_reflns_av_sigmaI/netI 0.0337
_diffrn_reflns_limit_h_max 12
_diffrn_reflns_limit_h_min -9
_diffrn_reflns_limit_k_max 12
_diffrn_reflns_limit_k_min -11
_diffrn_reflns_limit_l_max 10
_diffrn_reflns_limit_l_min -13
_diffrn_reflns_number 5092
_diffrn_reflns_theta_full 25.57
_diffrn_reflns_theta_max 25.57
_diffrn_reflns_theta_min 2.10
_diffrn_standards_number 0
_exptl_absorpt_coefficient_mu 0.235
_exptl_absorpt_correction_T_max 0.981
_exptl_absorpt_correction_T_min 0.945
_exptl_absorpt_correction_type multi-scan
_exptl_absorpt_process_details '(SADABS; Sheldrick, 1996)'
_exptl_crystal_colour colourless
_exptl_crystal_density_diffrn 1.435
_exptl_crystal_density_method 'not measured'
_exptl_crystal_description block
_exptl_crystal_F_000 420
_exptl_crystal_size_max 0.37
_exptl_crystal_size_mid 0.20
_exptl_crystal_size_min 0.08
_refine_diff_density_max 0.223
_refine_diff_density_min -0.179
_refine_ls_extinction_method none
_refine_ls_goodness_of_fit_ref 1.037
_refine_ls_hydrogen_treatment constr
_refine_ls_matrix_type full
_refine_ls_number_parameters 262
_refine_ls_number_reflns 3430
_refine_ls_number_restraints 0
_refine_ls_restrained_S_all 1.037
_refine_ls_R_factor_all 0.0599
_refine_ls_R_factor_gt 0.0456
_refine_ls_shift/su_max 0.000
_refine_ls_shift/su_mean 0.000
_refine_ls_structure_factor_coef Fsqd
_refine_ls_weighting_details 'calc w=1/[\s^2^(Fo^2^)+(0.0502P)^2^+0.2912P] where P=(Fo^2^+2Fc^2^)/3'
_refine_ls_weighting_scheme calc
_refine_ls_wR_factor_gt 0.1051
_refine_ls_wR_factor_ref 0.1158
_reflns_number_gt 2723
_reflns_number_total 3525
_reflns_threshold_expression I>2\s(I)
_cod_data_source_file sg2122.cif
_cod_data_source_block I
_cod_original_cell_volume 941.5(7)
_cod_database_code 2212678
_cod_database_fobs_code 2212678

loop_
_symmetry_equiv_pos_as_xyz
'x, y, z'
'-x, -y, -z'

loop_
_atom_site_type_symbol
_atom_site_label
_atom_site_fract_x
_atom_site_fract_y
_atom_site_fract_z
_atom_site_U_iso_or_equiv
_atom_site_adp_type
_atom_site_calc_flag
_atom_site_refinement_flags
_atom_site_occupancy
Cl Cl1 0.40872(7) 0.63052(7) 0.76580(6) 0.0611(2) Uani d . 1
O O2 0.22400(15) -0.05077(16) -0.02597(13) 0.0419(4) Uani d . 1
O O3 0.41580(17) 0.10552(18) -0.02740(15) 0.0543(4) Uani d . 1
O O1 0.14133(17) 0.19898(18) 0.09759(15) 0.0546(4) Uani d . 1
N N2 0.3368(2) -0.2187(2) 0.22366(19) 0.0518(5) Uani d . 1
N N1 0.22573(18) -0.22637(19) 0.13306(16) 0.0383(4) Uani d . 1
C C7 0.2162(2) 0.1712(2) 0.1762(2) 0.0380(5) Uani d . 1
C C6 0.2660(2) 0.2800(2) 0.3243(2) 0.0366(5) Uani d . 1
C C10 0.1906(2) -0.3635(2) 0.0211(2) 0.0378(5) Uani d . 1
C C16 0.3078(2) 0.0117(2) -0.0868(2) 0.0374(5) Uani d . 1
C C8 0.2571(2) 0.0184(2) 0.12185(19) 0.0374(5) Uani d . 1
H H8A 0.3572 0.0331 0.1557 0.045 Uiso calc R 1
C C5 0.3483(2) 0.2524(2) 0.4197(2) 0.0427(5) Uani d . 1
H H5A 0.3754 0.1609 0.3912 0.051 Uiso calc R 1
C C9 0.1697(2) -0.0936(2) 0.1619(2) 0.0394(5) Uani d . 1
H H9A 0.1693 -0.0440 0.2592 0.047 Uiso calc R 1
H H9B 0.0738 -0.1246 0.1110 0.047 Uiso calc R 1
C C17 0.2480(2) -0.0463(2) -0.2366(2) 0.0380(5) Uani d . 1
C C4 0.3909(2) 0.3581(3) 0.5564(2) 0.0469(6) Uani d . 1
H H4A 0.4450 0.3377 0.6196 0.056 Uiso calc R 1
C C3 0.3517(2) 0.4937(3) 0.5971(2) 0.0450(5) Uani d . 1
C C21 0.3306(3) -0.0094(3) -0.3167(2) 0.0519(6) Uani d . 1
H H21A 0.4229 0.0469 -0.2794 0.062 Uiso calc R 1
N N3 0.3742(2) -0.3468(3) 0.1737(2) 0.0592(6) Uani d . 1
N N4 0.1408(2) -0.1340(3) -0.5136(2) 0.0691(6) Uani d . 1
C C15 0.0856(2) -0.4284(3) -0.0974(2) 0.0490(6) Uani d . 1
H H15A 0.0222 -0.3756 -0.1143 0.059 Uiso calc R 1
C C1 0.2290(3) 0.4185(3) 0.3686(2) 0.0515(6) Uani d . 1
H H1A 0.1751 0.4397 0.3059 0.062 Uiso calc R 1
C C2 0.2709(3) 0.5247(3) 0.5038(2) 0.0564(6) Uani d . 1
H H2B 0.2451 0.6169 0.5324 0.068 Uiso calc R 1
C C18 0.1121(2) -0.1286(3) -0.2970(2) 0.0537(6) Uani d . 1
H H18A 0.0541 -0.1578 -0.2466 0.064 Uiso calc R 1
C C11 0.2865(2) -0.4404(3) 0.0481(2) 0.0475(6) Uani d . 1
C C20 0.2731(3) -0.0581(3) -0.4542(3) 0.0647(7) Uani d . 1
H H20A 0.3306 -0.0364 -0.5086 0.078 Uiso calc R 1
C C19 0.0638(3) -0.1670(3) -0.4336(3) 0.0700(8) Uani d . 1
H H19A -0.0293 -0.2196 -0.4724 0.084 Uiso calc R 1
C C14 0.0811(3) -0.5741(3) -0.1876(3) 0.0618(7) Uani d . 1
H H14A 0.0117 -0.6227 -0.2675 0.074 Uiso calc R 1
C C12 0.2811(3) -0.5887(3) -0.0465(3) 0.0654(7) Uani d . 1
H H12A 0.3448 -0.6417 -0.0308 0.078 Uiso calc R 1
C C13 0.1783(3) -0.6527(3) -0.1630(3) 0.0696(8) Uani d . 1
H H13A 0.1725 -0.7511 -0.2280 0.084 Uiso calc R 1

loop_
_atom_site_aniso_label
_atom_site_aniso_U_11
_atom_site_aniso_U_22
_atom_site_aniso_U_33
_atom_site_aniso_U_12
_atom_site_aniso_U_13
_atom_site_aniso_U_23
Cl1 0.0689(4) 0.0544(4) 0.0338(3) -0.0014(3) 0.0071(3) 0.0012(3)
O2 0.0487(9) 0.0415(8) 0.0261(7) 0.0022(6) 0.0061(6) 0.0097(6)
O3 0.0551(10) 0.0549(10) 0.0383(9) -0.0071(8) -0.0009(7) 0.0171(8)
O1 0.0651(11) 0.0579(10) 0.0357(9) 0.0228(8) -0.0023(8) 0.0160(8)
N2 0.0514(12) 0.0609(13) 0.0394(11) 0.0077(10) -0.0034(9) 0.0243(10)
N1 0.0434(10) 0.0392(10) 0.0297(9) 0.0067(8) 0.0024(7) 0.0151(8)
C7 0.0396(11) 0.0404(11) 0.0309(11) 0.0072(9) 0.0042(9) 0.0144(9)
C6 0.0382(11) 0.0358(11) 0.0309(11) 0.0062(9) 0.0057(9) 0.0113(9)
C10 0.0420(12) 0.0356(11) 0.0356(11) 0.0067(9) 0.0085(9) 0.0164(9)
C16 0.0441(12) 0.0333(11) 0.0323(11) 0.0113(9) 0.0080(9) 0.0112(9)
C8 0.0424(11) 0.0373(11) 0.0250(10) 0.0069(9) 0.0031(8) 0.0084(9)
C5 0.0512(13) 0.0395(12) 0.0346(12) 0.0120(10) 0.0052(10) 0.0144(10)
C9 0.0440(12) 0.0390(12) 0.0306(11) 0.0089(9) 0.0087(9) 0.0112(9)
C17 0.0451(12) 0.0338(11) 0.0297(11) 0.0103(9) 0.0062(9) 0.0090(9)
C4 0.0526(14) 0.0492(13) 0.0342(12) 0.0068(11) 0.0009(10) 0.0182(10)
C3 0.0445(12) 0.0431(12) 0.0316(11) -0.0019(10) 0.0069(9) 0.0063(9)
C21 0.0549(14) 0.0529(14) 0.0387(13) -0.0024(11) 0.0055(11) 0.0182(11)
N3 0.0584(13) 0.0684(14) 0.0601(14) 0.0204(11) 0.0032(11) 0.0376(12)
N4 0.0685(15) 0.0910(17) 0.0358(11) 0.0081(13) 0.0006(11) 0.0231(12)
C15 0.0507(13) 0.0478(13) 0.0384(13) 0.0082(10) 0.0021(10) 0.0127(11)
C1 0.0580(15) 0.0442(13) 0.0438(13) 0.0160(11) -0.0039(11) 0.0137(11)
C2 0.0640(16) 0.0414(13) 0.0489(14) 0.0177(11) 0.0016(12) 0.0062(11)
C18 0.0452(13) 0.0704(16) 0.0359(13) 0.0064(12) 0.0087(10) 0.0167(12)
C11 0.0520(14) 0.0468(13) 0.0511(14) 0.0136(11) 0.0120(11) 0.0277(11)
C20 0.0766(19) 0.0728(18) 0.0408(14) 0.0024(14) 0.0125(13) 0.0270(13)
C19 0.0480(15) 0.099(2) 0.0407(14) 0.0046(14) -0.0010(12) 0.0162(14)
C14 0.0688(17) 0.0495(15) 0.0457(14) 0.0001(13) 0.0074(12) 0.0069(12)
C12 0.0802(19) 0.0513(16) 0.082(2) 0.0294(14) 0.0285(17) 0.0371(15)
C13 0.096(2) 0.0365(13) 0.0694(19) 0.0151(14) 0.0314(17) 0.0127(13)

loop_
_atom_type_symbol
_atom_type_description
_atom_type_scat_dispersion_real
_atom_type_scat_dispersion_imag
_atom_type_scat_source
C C 0.0033 0.0016 'International Tables Vol C Tables 4.2.6.8 and 6.1.1.4'
H H 0.0000 0.0000 'International Tables Vol C Tables 4.2.6.8 and 6.1.1.4'
N N 0.0061 0.0033 'International Tables Vol C Tables 4.2.6.8 and 6.1.1.4'
O O 0.0106 0.0060 'International Tables Vol C Tables 4.2.6.8 and 6.1.1.4'
Cl Cl 0.1484 0.1585 'International Tables Vol C Tables 4.2.6.8 and 6.1.1.4'

loop_
_geom_angle_atom_site_label_1
_geom_angle_atom_site_label_2
_geom_angle_atom_site_label_3
_geom_angle
C16 O2 C8 116.29(15)
N3 N2 N1 108.64(18)
N2 N1 C10 110.49(18)
N2 N1 C9 119.12(17)
C10 N1 C9 130.27(17)
O1 C7 C6 121.7(2)
O1 C7 C8 118.86(18)
C6 C7 C8 119.41(17)
C5 C6 C1 118.27(19)
C5 C6 C7 124.23(19)
C1 C6 C7 117.50(18)
N1 C10 C11 104.01(18)
N1 C10 C15 133.2(2)
C11 C10 C15 122.8(2)
O3 C16 O2 124.08(19)
O3 C16 C17 124.03(19)
O2 C16 C17 111.86(17)
O2 C8 C9 105.20(15)
O2 C8 C7 108.92(16)
C9 C8 C7 111.32(17)
O2 C8 H8A 110.4
C9 C8 H8A 110.4
C7 C8 H8A 110.4
C4 C5 C6 121.5(2)
C4 C5 H5A 119.3
C6 C5 H5A 119.3
N1 C9 C8 110.97(17)
N1 C9 H9A 109.4
C8 C9 H9A 109.4
N1 C9 H9B 109.4
C8 C9 H9B 109.4
H9A C9 H9B 108.0
C18 C17 C21 118.3(2)
C18 C17 C16 123.1(2)
C21 C17 C16 118.49(19)
C3 C4 C5 118.8(2)
C3 C4 H4A 120.6
C5 C4 H4A 120.6
C4 C3 C2 120.9(2)
C4 C3 Cl1 119.80(18)
C2 C3 Cl1 119.29(19)
C17 C21 C20 118.3(2)
C17 C21 H21A 120.8
C20 C21 H21A 120.8
N2 N3 C11 108.24(18)
C19 N4 C20 116.0(2)
C14 C15 C10 116.1(2)
C14 C15 H15A 121.9
C10 C15 H15A 121.9
C2 C1 C6 120.9(2)
C2 C1 H1A 119.6
C6 C1 H1A 119.6
C1 C2 C3 119.7(2)
C1 C2 H2B 120.2
C3 C2 H2B 120.2
C17 C18 C19 118.6(2)
C17 C18 H18A 120.7
C19 C18 H18A 120.7
N3 C11 C10 108.6(2)
N3 C11 C12 131.3(2)
C10 C11 C12 120.1(2)
N4 C20 C21 124.2(2)
N4 C20 H20A 117.9
C21 C20 H20A 117.9
N4 C19 C18 124.5(2)
N4 C19 H19A 117.8
C18 C19 H19A 117.8
C15 C14 C13 121.8(2)
C15 C14 H14A 119.1
C13 C14 H14A 119.1
C13 C12 C11 117.2(2)
C13 C12 H12A 121.4
C11 C12 H12A 121.4
C12 C13 C14 121.9(2)
C12 C13 H13A 119.0
C14 C13 H13A 119.0

loop_
_geom_bond_atom_site_label_1
_geom_bond_atom_site_label_2
_geom_bond_distance
Cl1 C3 1.729(2)
O2 C16 1.344(2)
O2 C8 1.437(2)
O3 C16 1.198(2)
O1 C7 1.212(2)
N2 N3 1.301(3)
N2 N1 1.357(2)
N1 C10 1.357(3)
N1 C9 1.447(3)
C7 C6 1.488(3)
C7 C8 1.532(3)
C6 C5 1.388(3)
C6 C1 1.389(3)
C10 C11 1.391(3)
C10 C15 1.392(3)
C16 C17 1.493(3)
C8 C9 1.529(3)
C8 H8A 0.9800
C5 C4 1.386(3)
C5 H5A 0.9300
C9 H9A 0.9700
C9 H9B 0.9700
C17 C18 1.374(3)
C17 C21 1.378(3)
C4 C3 1.373(3)
C4 H4A 0.9300
C3 C2 1.384(3)
C21 C20 1.383(3)
C21 H21A 0.9300
N3 C11 1.376(3)
N4 C19 1.324(3)
N4 C20 1.330(3)
C15 C14 1.365(3)
C15 H15A 0.9300
C1 C2 1.374(3)
C1 H1A 0.9300
C2 H2B 0.9300
C18 C19 1.376(3)
C18 H18A 0.9300
C11 C12 1.396(3)
C20 H20A 0.9300
C19 H19A 0.9300
C14 C13 1.403(4)
C14 H14A 0.9300
C12 C13 1.366(4)
C12 H12A 0.9300
C13 H13A 0.9300

loop_
_geom_hbond_atom_site_label_D
_geom_hbond_atom_site_label_H
_geom_hbond_atom_site_label_A
_geom_hbond_site_symmetry_A
_geom_hbond_distance_DH
_geom_hbond_distance_HA
_geom_hbond_distance_DA
_geom_hbond_angle_DHA
_geom_hbond_publ_flag
C2 H2B Cg2 1_566 0.93 2.81 3.739 174 yes
C15 H15A O1 2_555 0.93 2.55 3.460(3) 166 yes
C21 H21A N2 2_655 0.93 2.52 3.436(4) 166 yes

loop_
_geom_torsion_atom_site_label_1
_geom_torsion_atom_site_label_2
_geom_torsion_atom_site_label_3
_geom_torsion_atom_site_label_4
_geom_torsion
N3 N2 N1 C10 -0.2(2)
N3 N2 N1 C9 -176.46(18)
O1 C7 C6 C5 178.0(2)
C8 C7 C6 C5 -0.5(3)
O1 C7 C6 C1 -2.9(3)
C8 C7 C6 C1 178.64(19)
N2 N1 C10 C11 0.2(2)
C9 N1 C10 C11 175.92(19)
N2 N1 C10 C15 178.7(2)
C9 N1 C10 C15 -5.5(4)
C8 O2 C16 O3 10.2(3)
C8 O2 C16 C17 -168.07(16)
C16 O2 C8 C9 -167.48(16)
C16 O2 C8 C7 73.1(2)
O1 C7 C8 O2 14.1(3)
C6 C7 C8 O2 -167.43(17)
O1 C7 C8 C9 -101.5(2)
C6 C7 C8 C9 77.0(2)
C1 C6 C5 C4 1.2(3)
C7 C6 C5 C4 -179.7(2)
N2 N1 C9 C8 80.9(2)
C10 N1 C9 C8 -94.6(2)
O2 C8 C9 N1 72.8(2)
C7 C8 C9 N1 -169.34(16)
O3 C16 C17 C18 -165.9(2)
O2 C16 C17 C18 12.3(3)
O3 C16 C17 C21 10.8(3)
O2 C16 C17 C21 -170.95(19)
C6 C5 C4 C3 -0.8(3)
C5 C4 C3 C2 0.2(3)
C5 C4 C3 Cl1 -177.66(17)
C18 C17 C21 C20 -0.6(4)
C16 C17 C21 C20 -177.4(2)
N1 N2 N3 C11 0.1(2)
N1 C10 C15 C14 -178.3(2)
C11 C10 C15 C14 0.1(3)
C5 C6 C1 C2 -0.9(3)
C7 C6 C1 C2 179.9(2)
C6 C1 C2 C3 0.3(4)
C4 C3 C2 C1 0.1(4)
Cl1 C3 C2 C1 177.91(19)
C21 C17 C18 C19 -1.6(4)
C16 C17 C18 C19 175.1(2)
N2 N3 C11 C10 0.0(3)
N2 N3 C11 C12 -179.6(2)
N1 C10 C11 N3 -0.1(2)
C15 C10 C11 N3 -178.9(2)
N1 C10 C11 C12 179.5(2)
C15 C10 C11 C12 0.8(3)
C19 N4 C20 C21 -2.2(4)
C17 C21 C20 N4 2.6(4)
C20 N4 C19 C18 -0.3(5)
C17 C18 C19 N4 2.2(5)
C10 C15 C14 C13 -1.1(4)
N3 C11 C12 C13 178.9(2)
C10 C11 C12 C13 -0.7(4)
C11 C12 C13 C14 -0.3(4)
C15 C14 C13 C12 1.2(4)
